data_1509217
loop_
_publ_author_name
'Burggraf, F.'
'Harms, W.'
'Daub, M.'
'Duerr, I.'
'Roehr, C.'

_publ_section_title
;
 Ca Ag - Sr Ag - Ba Ag: Between CrB and FeB structure type
;
_journal_name_full 'Zeitschrift fuer Anorganische und Allgemeine Chemie'
_journal_page_first 2255
_journal_page_last 2266
_journal_volume 634
_journal_year 2008
_chemical_formula_sum 'Ag Ba0.26 Sr0.74'
_chemical_name_systematic 'Sr0.74 Ba0.26 Ag'
_space_group_IT_number 62
_symmetry_space_group_name_Hall '-P 2ac 2n'
_symmetry_space_group_name_H-M 'P n m a'
_cell_angle_alpha 90
_cell_angle_beta 90
_cell_angle_gamma 90
_cell_formula_units_Z 4
_cell_length_a 8.324
_cell_length_b 4.8279
_cell_length_c 6.4737
_cell_volume 260.161
_citation_journal_id_ASTM ZAACAB
_cod_data_source_file silver1-2_62.cif
_cod_data_source_block Ag1Ba0.26Sr0.74
_cod_original_cell_volume 260.1614
_cod_original_formula_sum 'Ag1 Ba0.26 Sr0.74'
_cod_database_code 1509217

loop_
_symmetry_equiv_pos_as_xyz
x,y,z
-x+1/2,-y,z+1/2
x+1/2,-y+1/2,-z+1/2
-x,y+1/2,-z
-x,-y,-z
x-1/2,y,-z-1/2
-x-1/2,y-1/2,z-1/2
x,-y-1/2,z

loop_
_atom_site_label
_atom_site_type_symbol
_atom_site_fract_x
_atom_site_fract_y
_atom_site_fract_z
_atom_site_occupancy
_atom_site_U_iso_or_equiv
Sr1 Sr 0.17981 0.25 0.6331 0.74 0.0
Ba1 Ba 0.17981 0.25 0.6331 0.26 0.0
Ag1 Ag 0.0345 0.25 0.1205 1 0.0
